data_4330670
loop_
_publ_author_name
'Andrew D. Burrows'
'Mary F. Mahon'
'Viorica M. Sebestyen'
'Yanhua Lan'
'Annie K. Powell'

_publ_contact_author_address
;Department of Chemistry,
University of Bath,
Claverton Down,
Bath,
UK
BA2 7AY
;
_publ_contact_author_name 'Andrew D. Burrows'
_publ_section_title
;
 Synthesis, Structures, And Magnetic Behavior of New Anionic Copper(II)
 Sulfate Aggregates and Chains
;
_journal_name_full 'Inorganic Chemistry'
_journal_page_first 10983
_journal_page_last 10989
_journal_paper_doi 10.1021/ic301478x
_journal_volume 51
_journal_year 2012
_chemical_formula_sum 'C20 H60 Cu6 N8 O30 S6'
_chemical_formula_weight 1466.36
_chemical_name_systematic
; 
 ? 
;
_space_group_IT_number 14
_symmetry_cell_setting monoclinic
_symmetry_space_group_name_Hall '-P 2yn'
_symmetry_space_group_name_H-M 'P 1 21/n 1'
_atom_sites_solution_hydrogens geom
_atom_sites_solution_primary direct
_atom_sites_solution_secondary difmap
_audit_creation_method SHELXL-97
_cell_angle_alpha 90.00
_cell_angle_beta 103.183(1)
_cell_angle_gamma 90.00
_cell_formula_units_Z 2
_cell_length_a 13.1050(3)
_cell_length_b 10.5140(2)
_cell_length_c 18.7530(5)
_cell_measurement_reflns_used 114666
_cell_measurement_temperature 150(2)
_cell_measurement_theta_max 27.485
_cell_measurement_theta_min 2.910
_cell_volume 2515.81(10)
_computing_cell_refinement 'HKL Scalepack (Otwinowski & Minor 1997)'
_computing_data_collection 'Collect (Bruker AXS BV 1997-2004)'
_computing_data_reduction 'Denzo & Scalepack (Otwinowski, Minor 1997)'
_computing_molecular_graphics 'ORTEX (P.McArdle 1995)'
_computing_publication_material 'SHELXL-97/2 (Sheldrick 1997)'
_computing_structure_refinement 'SHELXL-97/2 (Sheldrick 1997)'
_computing_structure_solution 'SHELXS-97 (Sheldrick 1990)'
_diffrn_ambient_temperature 150(2)
_diffrn_measured_fraction_theta_full 0.996
_diffrn_measured_fraction_theta_max 0.996
_diffrn_measurement_device_type '95mm CCD camera on \k-goniostat'
_diffrn_measurement_method CCD
_diffrn_radiation_monochromator 'horizonally mounted graphite crystal'
_diffrn_radiation_source 'fine-focus sealed tube'
_diffrn_radiation_type MoK\a
_diffrn_radiation_wavelength 0.71073
_diffrn_reflns_av_R_equivalents 0.1191
_diffrn_reflns_av_sigmaI/netI 0.0614
_diffrn_reflns_limit_h_max 16
_diffrn_reflns_limit_h_min -17
_diffrn_reflns_limit_k_max 13
_diffrn_reflns_limit_k_min -13
_diffrn_reflns_limit_l_max 24
_diffrn_reflns_limit_l_min -24
_diffrn_reflns_number 39253
_diffrn_reflns_theta_full 27.51
_diffrn_reflns_theta_max 27.51
_diffrn_reflns_theta_min 3.59
_exptl_absorpt_coefficient_mu 2.836
_exptl_absorpt_correction_T_max 0.960
_exptl_absorpt_correction_T_min 0.597
_exptl_absorpt_correction_type multi-scan
_exptl_absorpt_process_details
;
multi-scan from symmetry-related measurements 
 Sortav (Blessing 1995)
;
_exptl_crystal_density_diffrn 1.936
_exptl_crystal_description needle
_exptl_crystal_F_000 1492
_exptl_crystal_size_max 0.25
_exptl_crystal_size_mid 0.08
_exptl_crystal_size_min 0.08
_refine_diff_density_max 1.344
_refine_diff_density_min -0.697
_refine_diff_density_rms 0.133
_refine_ls_extinction_method none
_refine_ls_goodness_of_fit_ref 1.077
_refine_ls_hydrogen_treatment constr
_refine_ls_matrix_type full
_refine_ls_number_parameters 320
_refine_ls_number_reflns 5766
_refine_ls_number_restraints 0
_refine_ls_restrained_S_all 1.077
_refine_ls_R_factor_all 0.0890
_refine_ls_R_factor_gt 0.0582
_refine_ls_shift/su_max 0.001
_refine_ls_shift/su_mean 0.000
_refine_ls_structure_factor_coef Fsqd
_refine_ls_weighting_details 'calc w=1/[\s^2^(Fo^2^)+(0.0503P)^2^+8.2479P] where P=(Fo^2^+2Fc^2^)/3'
_refine_ls_weighting_scheme calc
_refine_ls_wR_factor_gt 0.1230
_refine_ls_wR_factor_ref 0.1379
_reflns_number_gt 4248
_reflns_number_total 5766
_reflns_threshold_expression >2sigma(I)
_cod_data_source_file ic301478x_si_002_1.cif
_cod_data_source_block k09adb19
_cod_database_code 4330670

loop_
_symmetry_equiv_pos_as_xyz
'x, y, z'
'-x+1/2, y+1/2, -z+1/2'
'-x, -y, -z'
'x-1/2, -y-1/2, z-1/2'

loop_
_atom_site_label
_atom_site_type_symbol
_atom_site_fract_x
_atom_site_fract_y
_atom_site_fract_z
_atom_site_U_iso_or_equiv
_atom_site_adp_type
_atom_site_occupancy
_atom_site_symmetry_multiplicity
_atom_site_calc_flag
_atom_site_refinement_flags
Cu1 Cu 1.02717(5) 0.09788(6) 0.05314(3) 0.02957(16) Uani 1 1 d .
Cu2 Cu 0.77566(5) 0.05713(7) -0.01198(4) 0.04076(19) Uani 1 1 d .
Cu3 Cu 0.89684(5) -0.14519(6) 0.09492(3) 0.03334(17) Uani 1 1 d .
S1 S 0.87084(12) 0.12446(13) 0.14845(9) 0.0450(4) Uani 1 1 d .
S2 S 0.75995(10) -0.22091(13) -0.06180(8) 0.0369(3) Uani 1 1 d .
S3 S 1.12020(10) -0.26038(12) 0.11033(7) 0.0357(3) Uani 1 1 d .
O1 O 0.9122(3) -0.0219(3) 0.02179(18) 0.0298(7) Uani 1 1 d .
O2 O 0.9742(3) 0.1592(4) 0.1357(2) 0.0457(9) Uani 1 1 d .
O3 O 0.7905(4) 0.1513(5) 0.0804(3) 0.0660(14) Uani 1 1 d .
O4 O 0.8726(5) -0.0144(4) 0.1637(3) 0.0785(19) Uani 1 1 d .
O5 O 0.8504(4) 0.1962(4) 0.2097(3) 0.0631(13) Uani 1 1 d .
O6 O 0.8570(3) -0.2172(4) -0.0908(2) 0.0407(9) Uani 1 1 d .
O7 O 0.7091(3) -0.0946(4) -0.0717(3) 0.0489(10) Uani 1 1 d .
O8 O 0.7886(3) -0.2512(4) 0.0171(2) 0.0420(9) Uani 1 1 d .
O9 O 0.6907(3) -0.3201(4) -0.1006(2) 0.0469(10) Uani 1 1 d .
O10 O 1.0141(3) -0.2535(4) 0.0621(2) 0.0455(9) Uani 1 1 d .
O11 O 1.1809(3) -0.1452(4) 0.1028(2) 0.0464(9) Uani 1 1 d .
O12 O 1.1745(3) -0.3745(4) 0.0931(2) 0.0493(10) Uani 1 1 d .
O13 O 1.1117(4) -0.2697(4) 0.1881(2) 0.0504(10) Uani 1 1 d .
O14 O 0.6312(4) 0.1274(5) -0.0398(3) 0.0623(13) Uani 1 1 d .
O15 O 0.8730(3) -0.2735(4) 0.1661(2) 0.0459(10) Uani 1 1 d .
N1 N 0.5168(4) 0.2783(6) -0.0875(3) 0.0572(15) Uani 1 1 d .
N2 N 0.9071(4) -0.3472(6) 0.2829(3) 0.0534(13) Uani 1 1 d .
N3 N 0.8508(5) -0.5034(5) 0.0372(3) 0.0579(14) Uani 1 1 d .
H3E H 0.8504 -0.5451 -0.0060 0.070 Uiso 1 1 calc R
H3D H 0.8547 -0.4176 0.0285 0.070 Uiso 1 1 calc R
N4 N 0.7436(5) -0.4133(5) -0.2299(3) 0.0558(14) Uani 1 1 d .
H4A H 0.7478 -0.4014 -0.1807 0.067 Uiso 1 1 calc R
H4B H 0.7094 -0.3440 -0.2542 0.067 Uiso 1 1 calc R
C1 C 0.6095(5) 0.2284(7) -0.0701(3) 0.0496(15) Uani 1 1 d .
H1 H 0.6652 0.2753 -0.0821 0.059 Uiso 1 1 calc R
C2 C 0.4248(6) 0.2145(9) -0.0736(6) 0.082(3) Uani 1 1 d .
H2A H 0.4444 0.1298 -0.0533 0.123 Uiso 1 1 calc R
H2B H 0.3718 0.2064 -0.1196 0.123 Uiso 1 1 calc R
H2C H 0.3961 0.2644 -0.0386 0.123 Uiso 1 1 calc R
C3 C 0.5028(7) 0.4109(9) -0.1177(5) 0.086(3) Uani 1 1 d .
H3A H 0.5712 0.4462 -0.1199 0.129 Uiso 1 1 calc R
H3B H 0.4708 0.4641 -0.0858 0.129 Uiso 1 1 calc R
H3C H 0.4572 0.4090 -0.1670 0.129 Uiso 1 1 calc R
C4 C 0.9109(5) -0.2602(6) 0.2333(3) 0.0485(14) Uani 1 1 d .
H4 H 0.9448 -0.1821 0.2494 0.058 Uiso 1 1 calc R
C5 C 0.9531(6) -0.3242(7) 0.3602(3) 0.077(3) Uani 1 1 d .
H5A H 0.9878 -0.2411 0.3659 0.116 Uiso 1 1 calc R
H5B H 1.0046 -0.3908 0.3789 0.116 Uiso 1 1 calc R
H5C H 0.8978 -0.3254 0.3877 0.116 Uiso 1 1 calc R
C6 C 0.8517(7) -0.4676(6) 0.2637(3) 0.074(2) Uani 1 1 d R
H6A H 0.7973 -0.4566 0.2187 0.110 Uiso 1 1 calc R
H6B H 0.8193 -0.4939 0.3036 0.110 Uiso 1 1 calc R
H6C H 0.9015 -0.5329 0.2560 0.110 Uiso 1 1 calc R
C7 C 0.7496(6) -0.5300(8) 0.0585(5) 0.068(2) Uani 1 1 d .
H7A H 0.7456 -0.6206 0.0697 0.102 Uiso 1 1 calc R
H7B H 0.6909 -0.5071 0.0180 0.102 Uiso 1 1 calc R
H7C H 0.7461 -0.4796 0.1019 0.102 Uiso 1 1 calc R
C8 C 0.9433(5) -0.5408(6) 0.0909(4) 0.0544(16) Uani 1 1 d .
H8A H 0.9555 -0.4807 0.1319 0.082 Uiso 1 1 calc R
H8B H 1.0039 -0.5407 0.0684 0.082 Uiso 1 1 calc R
H8C H 0.9333 -0.6264 0.1088 0.082 Uiso 1 1 calc R
C9 C 0.6808(6) -0.5268(6) -0.2537(4) 0.0540(16) Uani 1 1 d .
H9A H 0.7125 -0.6000 -0.2246 0.081 Uiso 1 1 calc R
H9B H 0.6781 -0.5428 -0.3056 0.081 Uiso 1 1 calc R
H9C H 0.6095 -0.5138 -0.2469 0.081 Uiso 1 1 calc R
C10 C 0.8502(6) -0.4171(7) -0.2421(4) 0.0578(17) Uani 1 1 d .
H10A H 0.8469 -0.4273 -0.2945 0.087 Uiso 1 1 calc R
H10B H 0.8884 -0.4890 -0.2151 0.087 Uiso 1 1 calc R
H10C H 0.8866 -0.3377 -0.2247 0.087 Uiso 1 1 calc R

loop_
_atom_site_aniso_label
_atom_site_aniso_U_11
_atom_site_aniso_U_22
_atom_site_aniso_U_33
_atom_site_aniso_U_23
_atom_site_aniso_U_13
_atom_site_aniso_U_12
Cu1 0.0256(3) 0.0297(3) 0.0341(3) 0.0024(2) 0.0081(2) 0.0016(2)
Cu2 0.0293(3) 0.0405(4) 0.0535(4) 0.0091(3) 0.0117(3) 0.0119(3)
Cu3 0.0373(3) 0.0274(3) 0.0372(3) 0.0040(2) 0.0124(3) 0.0023(2)
S1 0.0500(8) 0.0308(6) 0.0641(9) -0.0043(6) 0.0339(7) 0.0018(6)
S2 0.0288(6) 0.0371(7) 0.0443(7) 0.0016(5) 0.0074(5) -0.0035(5)
S3 0.0322(7) 0.0338(6) 0.0405(7) -0.0045(5) 0.0070(5) 0.0024(5)
O1 0.0240(16) 0.0283(16) 0.0382(18) 0.0056(13) 0.0093(13) 0.0041(13)
O2 0.042(2) 0.051(2) 0.047(2) -0.0084(18) 0.0156(18) -0.0032(18)
O3 0.037(2) 0.057(3) 0.100(4) -0.032(3) 0.006(2) 0.014(2)
O4 0.147(6) 0.035(2) 0.081(3) 0.002(2) 0.084(4) 0.003(3)
O5 0.079(3) 0.044(2) 0.085(3) -0.017(2) 0.056(3) -0.003(2)
O6 0.034(2) 0.050(2) 0.039(2) -0.0051(16) 0.0101(16) -0.0079(17)
O7 0.031(2) 0.040(2) 0.069(3) 0.0011(19) -0.0031(18) 0.0017(17)
O8 0.044(2) 0.0360(19) 0.048(2) 0.0050(16) 0.0131(17) -0.0057(16)
O9 0.036(2) 0.044(2) 0.059(3) -0.0047(19) 0.0077(18) -0.0078(17)
O10 0.040(2) 0.044(2) 0.050(2) -0.0008(18) 0.0051(18) 0.0089(17)
O11 0.046(2) 0.044(2) 0.048(2) 0.0019(17) 0.0084(18) -0.0029(18)
O12 0.041(2) 0.044(2) 0.061(3) -0.0010(19) 0.0082(19) 0.0129(18)
O13 0.051(3) 0.052(2) 0.047(2) -0.0006(19) 0.0081(19) -0.001(2)
O14 0.046(3) 0.056(3) 0.089(4) 0.017(3) 0.024(2) 0.016(2)
O15 0.058(3) 0.039(2) 0.042(2) 0.0072(17) 0.0148(19) -0.0011(18)
N1 0.037(3) 0.084(4) 0.053(3) 0.011(3) 0.016(2) 0.023(3)
N2 0.043(3) 0.068(4) 0.051(3) 0.019(3) 0.015(2) 0.009(3)
N3 0.072(4) 0.043(3) 0.056(3) -0.005(2) 0.010(3) 0.008(3)
N4 0.064(4) 0.055(3) 0.045(3) 0.004(2) 0.005(2) -0.003(3)
C1 0.037(3) 0.064(4) 0.048(3) 0.003(3) 0.012(3) 0.015(3)
C2 0.047(4) 0.077(5) 0.123(8) -0.010(5) 0.023(4) 0.006(4)
C3 0.063(5) 0.103(7) 0.098(6) 0.040(6) 0.027(5) 0.023(5)
C4 0.046(3) 0.056(4) 0.047(4) 0.009(3) 0.017(3) 0.001(3)
C5 0.047(4) 0.130(8) 0.050(4) 0.025(4) 0.002(3) -0.012(4)
C6 0.104(7) 0.050(4) 0.074(5) 0.022(4) 0.036(5) 0.007(4)
C7 0.057(4) 0.064(4) 0.078(5) 0.001(4) 0.006(4) 0.010(4)
C8 0.050(4) 0.044(3) 0.068(4) 0.001(3) 0.011(3) 0.004(3)
C9 0.057(4) 0.048(3) 0.049(4) 0.010(3) -0.005(3) -0.007(3)
C10 0.052(4) 0.062(4) 0.054(4) 0.009(3) 0.002(3) 0.000(3)

loop_
_atom_type_symbol
_atom_type_description
_atom_type_scat_dispersion_real
_atom_type_scat_dispersion_imag
_atom_type_scat_source
C C 0.0033 0.0016 'International Tables Vol C Tables 4.2.6.8 and 6.1.1.4'
H H 0.0000 0.0000 'International Tables Vol C Tables 4.2.6.8 and 6.1.1.4'
O O 0.0106 0.0060 'International Tables Vol C Tables 4.2.6.8 and 6.1.1.4'
Cu Cu 0.3201 1.2651 'International Tables Vol C Tables 4.2.6.8 and 6.1.1.4'
N N 0.0061 0.0033 'International Tables Vol C Tables 4.2.6.8 and 6.1.1.4'
S S 0.1246 0.1234 'International Tables Vol C Tables 4.2.6.8 and 6.1.1.4'

loop_
_geom_angle_atom_site_label_1
_geom_angle_atom_site_label_2
_geom_angle_atom_site_label_3
_geom_angle
_geom_angle_site_symmetry_1
_geom_angle_site_symmetry_3
O1 Cu1 O2 173.55(16) 3_755 .
O1 Cu1 O1 86.08(14) 3_755 .
O2 Cu1 O1 93.59(16) . .
O1 Cu1 O6 96.46(15) 3_755 3_755
O2 Cu1 O6 83.63(17) . 3_755
O1 Cu1 O6 176.64(15) . 3_755
O1 Cu1 Cu1 43.20(10) 3_755 3_755
O2 Cu1 Cu1 136.12(13) . 3_755
O1 Cu1 Cu1 42.88(10) . 3_755
O6 Cu1 Cu1 139.62(12) 3_755 3_755
O1 Cu2 O3 91.71(17) . .
O1 Cu2 O14 174.55(18) . .
O3 Cu2 O14 86.6(2) . .
O1 Cu2 O7 95.27(15) . .
O3 Cu2 O7 145.7(2) . .
O14 Cu2 O7 83.29(19) . .
O1 Cu2 O11 93.00(15) . 3_755
O3 Cu2 O11 119.7(2) . 3_755
O14 Cu2 O11 92.33(19) . 3_755
O7 Cu2 O11 93.46(18) . 3_755
O1 Cu3 O4 93.17(17) . .
O1 Cu3 O15 176.64(16) . .
O4 Cu3 O15 87.72(18) . .
O1 Cu3 O8 91.49(14) . .
O4 Cu3 O8 129.9(2) . .
O15 Cu3 O8 85.46(16) . .
O1 Cu3 O10 87.40(15) . .
O4 Cu3 O10 143.8(2) . .
O15 Cu3 O10 93.80(17) . .
O8 Cu3 O10 86.15(16) . .
O5 S1 O2 110.0(3) . .
O5 S1 O3 111.0(3) . .
O2 S1 O3 108.1(3) . .
O5 S1 O4 110.8(3) . .
O2 S1 O4 107.5(3) . .
O3 S1 O4 109.2(3) . .
O9 S2 O8 109.4(2) . .
O9 S2 O7 111.5(2) . .
O8 S2 O7 108.9(3) . .
O9 S2 O6 108.7(2) . .
O8 S2 O6 109.2(2) . .
O7 S2 O6 109.1(3) . .
O12 S3 O11 110.6(3) . .
O12 S3 O10 109.9(2) . .
O11 S3 O10 110.8(2) . .
O12 S3 O13 108.1(3) . .
O11 S3 O13 108.1(2) . .
O10 S3 O13 109.4(3) . .
Cu3 O1 Cu1 111.39(16) . 3_755
Cu3 O1 Cu2 106.34(16) . .
Cu1 O1 Cu2 116.07(17) 3_755 .
Cu3 O1 Cu1 114.72(17) . .
Cu1 O1 Cu1 93.92(14) 3_755 .
Cu2 O1 Cu1 114.40(16) . .
S1 O2 Cu1 123.7(2) . .
S1 O3 Cu2 124.7(3) . .
S1 O4 Cu3 124.0(3) . .
S2 O6 Cu1 122.4(2) . 3_755
S2 O7 Cu2 120.8(2) . .
S2 O8 Cu3 123.9(2) . .
S3 O10 Cu3 119.6(2) . .
S3 O11 Cu2 133.1(3) . 3_755
C1 O14 Cu2 124.0(5) . .
C4 O15 Cu3 121.1(4) . .
C1 N1 C2 122.4(7) . .
C1 N1 C3 120.0(7) . .
C2 N1 C3 117.4(6) . .
C4 N2 C5 121.0(6) . .
C4 N2 C6 121.6(5) . .
C5 N2 C6 117.3(5) . .
C8 N3 C7 114.6(6) . .
C8 N3 H3E 108.6 . .
C7 N3 H3E 108.6 . .
C8 N3 H3D 108.6 . .
C7 N3 H3D 108.6 . .
H3E N3 H3D 107.6 . .
C9 N4 C10 114.8(6) . .
C9 N4 H4A 108.6 . .
C10 N4 H4A 108.6 . .
C9 N4 H4B 108.6 . .
C10 N4 H4B 108.6 . .
H4A N4 H4B 107.5 . .
O14 C1 N1 125.6(7) . .
O14 C1 H1 117.2 . .
N1 C1 H1 117.2 . .
N1 C2 H2A 109.5 . .
N1 C2 H2B 109.5 . .
H2A C2 H2B 109.5 . .
N1 C2 H2C 109.5 . .
H2A C2 H2C 109.5 . .
H2B C2 H2C 109.5 . .
N1 C3 H3A 109.5 . .
N1 C3 H3B 109.5 . .
H3A C3 H3B 109.5 . .
N1 C3 H3C 109.5 . .
H3A C3 H3C 109.5 . .
H3B C3 H3C 109.5 . .
O15 C4 N2 124.4(6) . .
O15 C4 H4 117.8 . .
N2 C4 H4 117.8 . .
N2 C5 H5A 109.5 . .
N2 C5 H5B 109.5 . .
H5A C5 H5B 109.5 . .
N2 C5 H5C 109.5 . .
H5A C5 H5C 109.5 . .
H5B C5 H5C 109.5 . .
N2 C6 H6A 109.5 . .
N2 C6 H6B 109.5 . .
H6A C6 H6B 109.5 . .
N2 C6 H6C 109.5 . .
H6A C6 H6C 109.5 . .
H6B C6 H6C 109.5 . .
N3 C7 H7A 109.5 . .
N3 C7 H7B 109.5 . .
H7A C7 H7B 109.5 . .
N3 C7 H7C 109.5 . .
H7A C7 H7C 109.5 . .
H7B C7 H7C 109.5 . .
N3 C8 H8A 109.5 . .
N3 C8 H8B 109.5 . .
H8A C8 H8B 109.5 . .
N3 C8 H8C 109.5 . .
H8A C8 H8C 109.5 . .
H8B C8 H8C 109.5 . .
N4 C9 H9A 109.5 . .
N4 C9 H9B 109.5 . .
H9A C9 H9B 109.5 . .
N4 C9 H9C 109.5 . .
H9A C9 H9C 109.5 . .
H9B C9 H9C 109.5 . .
N4 C10 H10A 109.5 . .
N4 C10 H10B 109.5 . .
H10A C10 H10B 109.5 . .
N4 C10 H10C 109.5 . .
H10A C10 H10C 109.5 . .
H10B C10 H10C 109.5 . .

loop_
_geom_bond_atom_site_label_1
_geom_bond_atom_site_label_2
_geom_bond_distance
_geom_bond_site_symmetry_2
Cu1 O1 1.937(3) 3_755
Cu1 O2 1.946(4) .
Cu1 O1 1.949(3) .
Cu1 O6 1.972(4) 3_755
Cu1 Cu1 2.8404(12) 3_755
Cu2 O1 1.943(3) .
Cu2 O3 1.966(5) .
Cu2 O14 1.988(5) .
Cu2 O7 2.029(4) .
Cu2 O11 2.127(4) 3_755
Cu3 O1 1.931(3) .
Cu3 O4 1.961(5) .
Cu3 O15 1.972(4) .
Cu3 O8 2.107(4) .
Cu3 O10 2.114(4) .
S1 O5 1.449(5) .
S1 O2 1.474(4) .
S1 O3 1.485(5) .
S1 O4 1.487(5) .
S2 O9 1.463(4) .
S2 O8 1.477(4) .
S2 O7 1.479(4) .
S2 O6 1.493(4) .
S3 O12 1.468(4) .
S3 O11 1.473(4) .
S3 O10 1.478(4) .
S3 O13 1.492(5) .
O1 Cu1 1.937(3) 3_755
O6 Cu1 1.972(4) 3_755
O11 Cu2 2.127(4) 3_755
O14 C1 1.207(8) .
O15 C4 1.253(7) .
N1 C1 1.294(8) .
N1 C2 1.455(11) .
N1 C3 1.500(10) .
N2 C4 1.315(8) .
N2 C5 1.456(8) .
N2 C6 1.463(9) .
N3 C8 1.443(8) .
N3 C7 1.496(10) .
N3 H3E 0.9200 .
N3 H3D 0.9200 .
N4 C9 1.461(8) .
N4 C10 1.467(10) .
N4 H4A 0.9200 .
N4 H4B 0.9200 .
C1 H1 0.9500 .
C2 H2A 0.9800 .
C2 H2B 0.9800 .
C2 H2C 0.9800 .
C3 H3A 0.9800 .
C3 H3B 0.9800 .
C3 H3C 0.9800 .
C4 H4 0.9500 .
C5 H5A 0.9800 .
C5 H5B 0.9800 .
C5 H5C 0.9800 .
C6 H6A 0.9800 .
C6 H6B 0.9800 .
C6 H6C 0.9800 .
C7 H7A 0.9800 .
C7 H7B 0.9800 .
C7 H7C 0.9800 .
C8 H8A 0.9800 .
C8 H8B 0.9800 .
C8 H8C 0.9800 .
C9 H9A 0.9800 .
C9 H9B 0.9800 .
C9 H9C 0.9800 .
C10 H10A 0.9800 .
C10 H10B 0.9800 .
C10 H10C 0.9800 .

loop_
_geom_torsion_atom_site_label_1
_geom_torsion_atom_site_label_2
_geom_torsion_atom_site_label_3
_geom_torsion_atom_site_label_4
_geom_torsion
_geom_torsion_site_symmetry_1
_geom_torsion_site_symmetry_4
O4 Cu3 O1 Cu1 165.8(2) . 3_755
O15 Cu3 O1 Cu1 -89(3) . 3_755
O8 Cu3 O1 Cu1 -64.08(18) . 3_755
O10 Cu3 O1 Cu1 22.00(18) . 3_755
O4 Cu3 O1 Cu2 -66.9(2) . .
O15 Cu3 O1 Cu2 38(3) . .
O8 Cu3 O1 Cu2 63.28(18) . .
O10 Cu3 O1 Cu2 149.36(18) . .
O4 Cu3 O1 Cu1 60.6(3) . .
O15 Cu3 O1 Cu1 166(3) . .
O8 Cu3 O1 Cu1 -169.22(19) . .
O10 Cu3 O1 Cu1 -83.14(19) . .
O3 Cu2 O1 Cu3 72.4(2) . .
O14 Cu2 O1 Cu3 0(2) . .
O7 Cu2 O1 Cu3 -74.02(19) . .
O11 Cu2 O1 Cu3 -167.78(17) 3_755 .
O3 Cu2 O1 Cu1 -163.1(2) . 3_755
O14 Cu2 O1 Cu1 125(2) . 3_755
O7 Cu2 O1 Cu1 50.5(2) . 3_755
O11 Cu2 O1 Cu1 -43.3(2) 3_755 3_755
O3 Cu2 O1 Cu1 -55.3(2) . .
O14 Cu2 O1 Cu1 -127(2) . .
O7 Cu2 O1 Cu1 158.3(2) . .
O11 Cu2 O1 Cu1 64.52(19) 3_755 .
O1 Cu1 O1 Cu3 115.7(2) 3_755 .
O2 Cu1 O1 Cu3 -57.8(2) . .
O6 Cu1 O1 Cu3 -24(3) 3_755 .
Cu1 Cu1 O1 Cu3 115.7(2) 3_755 .
O1 Cu1 O1 Cu1 0.0 3_755 3_755
O2 Cu1 O1 Cu1 -173.55(16) . 3_755
O6 Cu1 O1 Cu1 -139(3) 3_755 3_755
O1 Cu1 O1 Cu2 -121.0(2) 3_755 .
O2 Cu1 O1 Cu2 65.5(2) . .
O6 Cu1 O1 Cu2 100(3) 3_755 .
Cu1 Cu1 O1 Cu2 -121.0(2) 3_755 .
O5 S1 O2 Cu1 -173.9(3) . .
O3 S1 O2 Cu1 -52.5(4) . .
O4 S1 O2 Cu1 65.3(4) . .
O1 Cu1 O2 S1 -95.2(14) 3_755 .
O1 Cu1 O2 S1 -8.3(3) . .
O6 Cu1 O2 S1 173.6(3) 3_755 .
Cu1 Cu1 O2 S1 -14.6(4) 3_755 .
O5 S1 O3 Cu2 -170.6(3) . .
O2 S1 O3 Cu2 68.6(4) . .
O4 S1 O3 Cu2 -48.1(5) . .
O1 Cu2 O3 S1 -13.7(4) . .
O14 Cu2 O3 S1 161.1(4) . .
O7 Cu2 O3 S1 88.3(5) . .
O11 Cu2 O3 S1 -108.1(4) 3_755 .
O5 S1 O4 Cu3 179.6(4) . .
O2 S1 O4 Cu3 -60.2(5) . .
O3 S1 O4 Cu3 56.9(5) . .
O1 Cu3 O4 S1 0.3(5) . .
O15 Cu3 O4 S1 -176.5(5) . .
O8 Cu3 O4 S1 -94.3(5) . .
O10 Cu3 O4 S1 90.2(6) . .
O9 S2 O6 Cu1 -179.4(3) . 3_755
O8 S2 O6 Cu1 -60.1(3) . 3_755
O7 S2 O6 Cu1 58.8(3) . 3_755
O9 S2 O7 Cu2 170.2(3) . .
O8 S2 O7 Cu2 49.4(4) . .
O6 S2 O7 Cu2 -69.7(3) . .
O1 Cu2 O7 S2 14.7(3) . .
O3 Cu2 O7 S2 -86.2(4) . .
O14 Cu2 O7 S2 -160.0(4) . .
O11 Cu2 O7 S2 108.0(3) 3_755 .
O9 S2 O8 Cu3 174.8(3) . .
O7 S2 O8 Cu3 -63.1(3) . .
O6 S2 O8 Cu3 55.9(3) . .
O1 Cu3 O8 S2 4.4(3) . .
O4 Cu3 O8 S2 99.8(3) . .
O15 Cu3 O8 S2 -177.0(3) . .
O10 Cu3 O8 S2 -82.9(3) . .
O12 S3 O10 Cu3 157.8(3) . .
O11 S3 O10 Cu3 -79.7(3) . .
O13 S3 O10 Cu3 39.3(3) . .
O1 Cu3 O10 S3 107.0(3) . .
O4 Cu3 O10 S3 15.2(5) . .
O15 Cu3 O10 S3 -76.1(3) . .
O8 Cu3 O10 S3 -161.3(3) . .
O12 S3 O11 Cu2 64.6(4) . 3_755
O10 S3 O11 Cu2 -57.5(4) . 3_755
O13 S3 O11 Cu2 -177.3(3) . 3_755
O1 Cu2 O14 C1 160.1(18) . .
O3 Cu2 O14 C1 87.9(6) . .
O7 Cu2 O14 C1 -125.0(6) . .
O11 Cu2 O14 C1 -31.8(6) 3_755 .
O1 Cu3 O15 C4 -148(3) . .
O4 Cu3 O15 C4 -42.3(5) . .
O8 Cu3 O15 C4 -172.7(5) . .
O10 Cu3 O15 C4 101.5(5) . .
Cu2 O14 C1 N1 -178.3(5) . .
C2 N1 C1 O14 -1.6(12) . .
C3 N1 C1 O14 173.4(7) . .
Cu3 O15 C4 N2 -173.0(5) . .
C5 N2 C4 O15 -179.9(6) . .
C6 N2 C4 O15 -3.3(10) . .
